data_4300042
loop_
_publ_author_name
'Eva M. Barranco'
'Olga Crespo'
'M. Concepci\'on Gimeno'
'Antonio Laguna'
'Peter G. Jones'
'Birte Ahrens'

_publ_section_title
;
Gold and Silver Complexes with the Ferrocenyl Phosphine FcCH2PPh2 [Fc =
(\h5-C5H5)Fe(\h5-C5H4)]
;
_journal_name_full 'Inorganic Chemistry'
_journal_page_first 680
_journal_page_last 687
_journal_paper_doi 10.1021/ic9905446
_journal_volume 39
_journal_year 2000
_chemical_formula_sum 'C42 H36 Au F3 Fe O3 P2 S'
_chemical_formula_weight 992.52
_space_group_IT_number 2
_symmetry_cell_setting triclinic
_symmetry_space_group_name_Hall '-P 1'
_symmetry_space_group_name_H-M 'P -1'
_atom_sites_solution_hydrogens geom
_atom_sites_solution_primary direct
_atom_sites_solution_secondary difmap
_audit_creation_method SHELXL
_cell_angle_alpha 74.69(2)
_cell_angle_beta 80.33(2)
_cell_angle_gamma 76.98(2)
_cell_formula_units_Z 2
_cell_length_a 10.859(3)
_cell_length_b 11.463(4)
_cell_length_c 16.517(5)
_cell_measurement_reflns_used 50
_cell_measurement_temperature 173(2)
_cell_measurement_theta_max 12.5
_cell_measurement_theta_min 5
_cell_volume 1919.1(11)
_computing_cell_refinement 'Siemens XSCANS'
_computing_data_collection 'Siemens XSCANS'
_computing_data_reduction 'Siemens XSCANS'
_computing_molecular_graphics 'Siemens XP'
_computing_publication_material SHELXL-93
_computing_structure_refinement 'SHELXL-93 (Sheldrick, 1993)'
_computing_structure_solution 'SHELXS-86 (Sheldrick, 1990)'
_diffrn_ambient_temperature 173(2)
_diffrn_measurement_device 'Siemens P4'
_diffrn_measurement_method theta-2theta
_diffrn_radiation_monochromator graphite
_diffrn_radiation_source 'fine-focus sealed tube'
_diffrn_radiation_type MoK\a
_diffrn_radiation_wavelength 0.71073
_diffrn_reflns_av_R_equivalents 0.0651
_diffrn_reflns_av_sigmaI/netI 0.0343
_diffrn_reflns_limit_h_max 12
_diffrn_reflns_limit_h_min -1
_diffrn_reflns_limit_k_max 12
_diffrn_reflns_limit_k_min -12
_diffrn_reflns_limit_l_max 18
_diffrn_reflns_limit_l_min -18
_diffrn_reflns_number 6993
_diffrn_reflns_theta_max 24.00
_diffrn_reflns_theta_min 2.01
_diffrn_standards_decay_% 0
_diffrn_standards_interval_count 197
_diffrn_standards_number 3
_exptl_absorpt_coefficient_mu 4.387
_exptl_absorpt_correction_T_max 0.958
_exptl_absorpt_correction_T_min 0.610
_exptl_absorpt_correction_type Psi-scans
_exptl_crystal_colour orange
_exptl_crystal_density_diffrn 1.718
_exptl_crystal_description tablet
_exptl_crystal_F_000 980
_exptl_crystal_size_max 0.68
_exptl_crystal_size_mid 0.48
_exptl_crystal_size_min 0.16
_refine_diff_density_max 2.721
_refine_diff_density_min -1.304
_refine_diff_density_rms 0.122
_refine_ls_extinction_method none
_refine_ls_goodness_of_fit_all 0.996
_refine_ls_goodness_of_fit_obs 1.040
_refine_ls_hydrogen_treatment riding
_refine_ls_matrix_type full
_refine_ls_number_parameters 478
_refine_ls_number_reflns 5927
_refine_ls_number_restraints 365
_refine_ls_restrained_S_all 0.994
_refine_ls_restrained_S_obs 1.010
_refine_ls_R_factor_all 0.0332
_refine_ls_R_factor_obs 0.0290
_refine_ls_shift/esd_max 0.002
_refine_ls_shift/esd_mean 0.000
_refine_ls_structure_factor_coef Fsqd
_refine_ls_weighting_details 'w=1/[\s^2^(Fo^2^)+(0.0519P)^2^+0.0000P] where P=(Fo^2^+2Fc^2^)/3'
_refine_ls_weighting_scheme calc
_refine_ls_wR_factor_all 0.0721
_refine_ls_wR_factor_obs 0.0694
_reflns_number_observed 5326
_reflns_number_total 5931
_reflns_observed_criterion >2sigma(I)
_cod_depositor_comments
;
The following automatic conversions were performed:

'_refine_ls_weighting_scheme' value 'calc
w=1/[\s^2^(Fo^2^)+(0.0519P)^2^+0.0000P] where P=(Fo^2^+2Fc^2^)/3' was
changed to 'calc'. New tag '_refine_ls_weighting_details' was
created. The value of the new tag was set to
'w=1/[\s^2^(Fo^2^)+(0.0519P)^2^+0.0000P] where P=(Fo^2^+2Fc^2^)/3'.

Automatic conversion script
Id: cif_fix_values 3143 2015-03-26 13:38:13Z robertas 
;
_cod_original_cell_volume 1919.1(10)
_cod_database_code 4300042

loop_
_symmetry_equiv_pos_as_xyz
'x, y, z'
'-x, -y, -z'

loop_
_atom_site_aniso_label
_atom_site_aniso_U_11
_atom_site_aniso_U_22
_atom_site_aniso_U_33
_atom_site_aniso_U_23
_atom_site_aniso_U_13
_atom_site_aniso_U_12
Au 0.02754(10) 0.02604(11) 0.01956(10) -0.00799(7) -0.00079(6) -0.00887(6)
Fe 0.0242(3) 0.0213(3) 0.0337(4) -0.0103(3) 0.0017(3) -0.0103(2)
P1 0.0217(5) 0.0239(6) 0.0180(5) -0.0064(4) -0.0017(4) -0.0062(4)
P2 0.0277(6) 0.0187(5) 0.0189(5) -0.0057(4) -0.0003(4) -0.0100(4)
C1 0.027(2) 0.016(2) 0.027(2) -0.004(2) -0.001(2) -0.006(2)
C2 0.025(2) 0.026(2) 0.038(3) -0.009(2) -0.002(2) -0.005(2)
C3 0.028(2) 0.036(3) 0.041(3) -0.009(2) -0.009(2) -0.010(2)
C4 0.042(3) 0.032(2) 0.030(2) -0.009(2) -0.006(2) -0.016(2)
C5 0.032(2) 0.029(2) 0.027(2) -0.009(2) 0.002(2) -0.013(2)
C6 0.046(3) 0.024(2) 0.056(3) -0.007(2) 0.002(2) -0.022(2)
C7 0.052(3) 0.030(3) 0.044(3) -0.006(2) 0.013(2) -0.019(2)
C8 0.052(3) 0.025(2) 0.046(3) -0.001(2) -0.014(2) -0.014(2)
C9 0.041(3) 0.027(3) 0.057(3) -0.005(2) -0.007(2) -0.007(2)
C10 0.051(3) 0.026(3) 0.058(3) -0.017(2) 0.001(3) -0.010(2)
C11 0.022(2) 0.021(2) 0.025(2) -0.006(2) -0.004(2) -0.010(2)
C12 0.028(2) 0.028(2) 0.023(2) -0.007(2) -0.001(2) -0.011(2)
C13 0.028(2) 0.028(2) 0.036(3) -0.005(2) -0.009(2) -0.003(2)
C14 0.020(2) 0.031(2) 0.042(3) -0.014(2) 0.000(2) -0.005(2)
C15 0.030(2) 0.037(3) 0.028(2) -0.013(2) 0.008(2) -0.009(2)
C16 0.031(2) 0.032(2) 0.021(2) -0.002(2) -0.003(2) -0.005(2)
C21 0.023(2) 0.021(2) 0.025(2) -0.008(2) -0.001(2) -0.005(2)
C22 0.039(2) 0.021(2) 0.029(2) -0.002(2) -0.009(2) -0.010(2)
C23 0.050(3) 0.028(2) 0.029(3) -0.001(2) -0.017(2) -0.007(2)
C24 0.040(3) 0.025(2) 0.033(3) -0.001(2) 0.004(2) -0.005(2)
C25 0.034(2) 0.027(2) 0.044(3) -0.004(2) 0.002(2) -0.013(2)
C26 0.029(2) 0.031(2) 0.032(3) -0.002(2) -0.007(2) -0.011(2)
C31 0.023(2) 0.018(2) 0.026(2) -0.002(2) -0.004(2) -0.006(2)
C32 0.027(2) 0.048(3) 0.036(3) -0.018(2) 0.001(2) -0.010(2)
C33 0.023(2) 0.061(3) 0.055(3) -0.020(3) 0.002(2) -0.013(2)
C34 0.029(2) 0.041(3) 0.056(3) -0.013(2) -0.002(2) -0.018(2)
C35 0.036(2) 0.029(2) 0.040(3) -0.014(2) -0.004(2) -0.010(2)
C36 0.025(2) 0.025(2) 0.032(2) -0.006(2) 0.001(2) -0.008(2)
C41 0.025(2) 0.021(2) 0.033(2) -0.013(2) -0.003(2) -0.009(2)
C42 0.036(2) 0.033(2) 0.026(2) -0.010(2) -0.008(2) -0.009(2)
C43 0.038(3) 0.032(3) 0.047(3) -0.015(2) -0.016(2) -0.002(2)
C44 0.029(2) 0.036(3) 0.051(3) -0.023(2) -0.001(2) -0.008(2)
C45 0.042(3) 0.040(3) 0.038(3) -0.013(2) 0.010(2) -0.013(2)
C46 0.042(3) 0.029(2) 0.029(3) -0.007(2) 0.007(2) -0.005(2)
C51 0.027(2) 0.021(2) 0.027(2) -0.010(2) 0.003(2) -0.014(2)
C52 0.064(3) 0.036(3) 0.030(3) 0.005(2) -0.013(2) -0.030(2)
C53 0.062(3) 0.058(3) 0.040(3) 0.001(3) -0.026(3) -0.030(3)
C54 0.042(3) 0.054(3) 0.044(3) -0.019(3) -0.006(2) -0.028(2)
C55 0.039(3) 0.032(3) 0.042(3) -0.015(2) 0.006(2) -0.022(2)
C56 0.038(2) 0.024(2) 0.034(3) -0.006(2) -0.003(2) -0.009(2)
C60 0.028(2) 0.016(2) 0.029(2) -0.006(2) -0.002(2) -0.009(2)
S 0.0264(5) 0.0317(6) 0.0276(6) -0.0107(5) -0.0010(4) -0.0095(5)
O3 0.032(2) 0.071(3) 0.040(2) -0.022(2) 0.009(2) -0.017(2)
O2 0.041(2) 0.053(2) 0.037(2) -0.003(2) -0.008(2) 0.003(2)
O1 0.070(3) 0.043(2) 0.067(3) -0.022(2) -0.009(2) -0.030(2)
C100 0.042(3) 0.027(2) 0.029(3) -0.002(2) -0.003(2) -0.008(2)
F1 0.057(2) 0.071(2) 0.032(2) -0.010(2) 0.0136(14) -0.018(2)
F2 0.113(3) 0.045(2) 0.043(2) -0.018(2) -0.004(2) -0.039(2)
F3 0.064(2) 0.062(2) 0.041(2) 0.000(2) -0.022(2) -0.001(2)

loop_
_atom_site_label
_atom_site_type_symbol
_atom_site_fract_x
_atom_site_fract_y
_atom_site_fract_z
_atom_site_U_iso_or_equiv
_atom_site_thermal_displace_type
_atom_site_occupancy
_atom_site_calc_flag
_atom_site_refinement_flags
_atom_site_disorder_group
Au Au 0.238173(15) 0.127260(15) 1.861753(10) 0.02349(7) Uani 1 d . .
Fe Fe 0.39059(5) 0.53769(5) 1.66730(4) 0.02528(15) Uani 1 d . .
P1 P 0.21323(10) 0.14758(10) 2.00031(7) 0.0207(2) Uani 1 d . .
P2 P 0.26948(10) 0.14651(9) 1.71668(7) 0.0209(2) Uani 1 d . .
C1 C 0.3520(4) 0.3632(4) 1.7047(3) 0.0236(9) Uani 1 d U .
C2 C 0.4870(4) 0.3588(4) 1.6857(3) 0.0296(10) Uani 1 d U .
H2 H 0.5418(4) 0.3217(4) 1.6444(3) 0.036 Uiso 1 calc R .
C3 C 0.5240(4) 0.4203(4) 1.7401(3) 0.0339(10) Uani 1 d U .
H3 H 0.6079(4) 0.4313(4) 1.7410(3) 0.041 Uiso 1 calc R .
C4 C 0.4144(4) 0.4620(4) 1.7922(3) 0.0325(10) Uani 1 d U .
H4 H 0.4119(4) 0.5057(4) 1.8342(3) 0.039 Uiso 1 calc R .
C5 C 0.3080(4) 0.4268(4) 1.7708(3) 0.0284(9) Uani 1 d U .
H5 H 0.2227(4) 0.4430(4) 1.7962(3) 0.034 Uiso 1 calc R .
C6 C 0.4655(5) 0.6914(4) 1.6085(3) 0.0410(12) Uani 1 d U .
H6 H 0.5435(5) 0.7070(4) 1.6179(3) 0.049 Uiso 1 calc R .
C7 C 0.4499(5) 0.6299(5) 1.5483(3) 0.0430(12) Uani 1 d U .
H7 H 0.5159(5) 0.5971(5) 1.5102(3) 0.052 Uiso 1 calc R .
C8 C 0.3183(5) 0.6251(4) 1.5544(3) 0.0405(11) Uani 1 d U .
H8 H 0.2816(5) 0.5892(4) 1.5209(3) 0.049 Uiso 1 calc R .
C9 C 0.2521(5) 0.6834(4) 1.6192(4) 0.0424(12) Uani 1 d U .
H9 H 0.1634(5) 0.6927(4) 1.6374(4) 0.051 Uiso 1 calc R .
C10 C 0.3443(5) 0.7258(4) 1.6524(4) 0.0442(12) Uani 1 d U .
H10 H 0.3268(5) 0.7692(4) 1.6960(4) 0.053 Uiso 1 calc R .
C11 C 0.0644(4) 0.2516(4) 2.0223(3) 0.0215(9) Uani 1 d U .
C12 C 0.0069(4) 0.3347(4) 1.9548(3) 0.0253(9) Uani 1 d U .
H12 H 0.0435(4) 0.3345(4) 1.8984(3) 0.030 Uiso 1 calc R .
C13 C -0.1043(4) 0.4180(4) 1.9702(3) 0.0303(10) Uani 1 d U .
H13 H -0.1443(4) 0.4737(4) 1.9242(3) 0.036 Uiso 1 calc R .
C14 C -0.1568(4) 0.4197(4) 2.0526(3) 0.0303(10) Uani 1 d U .
H14 H -0.2318(4) 0.4776(4) 2.0630(3) 0.036 Uiso 1 calc R .
C15 C -0.1002(4) 0.3374(4) 2.1196(3) 0.0315(10) Uani 1 d U .
H15 H -0.1365(4) 0.3389(4) 2.1759(3) 0.038 Uiso 1 calc R .
C16 C 0.0098(4) 0.2522(4) 2.1052(3) 0.0290(10) Uani 1 d U .
H16 H 0.0475(4) 0.1948(4) 2.1515(3) 0.035 Uiso 1 calc R .
C21 C 0.2114(4) 0.0114(4) 2.0873(3) 0.0227(9) Uani 1 d U .
C22 C 0.2830(4) -0.0100(4) 2.1542(3) 0.0289(10) Uani 1 d U .
H22 H 0.3383(4) 0.0439(4) 2.1532(3) 0.035 Uiso 1 calc R .
C23 C 0.2732(5) -0.1106(4) 2.2226(3) 0.0356(11) Uani 1 d U .
H23 H 0.3222(5) -0.1249(4) 2.2681(3) 0.043 Uiso 1 calc R .
C24 C 0.1927(4) -0.1899(4) 2.2249(3) 0.0348(11) Uani 1 d U .
H24 H 0.1853(4) -0.2576(4) 2.2720(3) 0.042 Uiso 1 calc R .
C25 C 0.1233(4) -0.1692(4) 2.1578(3) 0.0353(11) Uani 1 d U .
H25 H 0.0684(4) -0.2237(4) 2.1590(3) 0.042 Uiso 1 calc R .
C26 C 0.1324(4) -0.0711(4) 2.0894(3) 0.0301(10) Uani 1 d U .
H26 H 0.0850(4) -0.0591(4) 2.0435(3) 0.036 Uiso 1 calc R .
C31 C 0.3408(4) 0.2190(4) 2.0135(3) 0.0224(9) Uani 1 d U .
C32 C 0.4567(4) 0.2005(5) 1.9631(3) 0.0359(11) Uani 1 d U .
H32 H 0.4680(4) 0.1521(5) 1.9228(3) 0.043 Uiso 1 calc R .
C33 C 0.5562(4) 0.2534(5) 1.9722(4) 0.0450(12) Uani 1 d U .
H33 H 0.6353(4) 0.2409(5) 1.9379(4) 0.054 Uiso 1 calc R .
C34 C 0.5401(4) 0.3237(5) 2.0307(3) 0.0401(11) Uani 1 d U .
H34 H 0.6079(4) 0.3598(5) 2.0363(3) 0.048 Uiso 1 calc R .
C35 C 0.4243(4) 0.3420(4) 2.0819(3) 0.0333(10) Uani 1 d U .
H35 H 0.4134(4) 0.3900(4) 2.1224(3) 0.040 Uiso 1 calc R .
C36 C 0.3252(4) 0.2891(4) 2.0730(3) 0.0275(9) Uani 1 d U .
H36 H 0.2465(4) 0.3010(4) 2.1077(3) 0.033 Uiso 1 calc R .
C41 C 0.4221(4) 0.0583(4) 1.6808(3) 0.0243(9) Uani 1 d U .
C42 C 0.4799(4) -0.0481(4) 1.7342(3) 0.0303(10) Uani 1 d U .
H42 H 0.4408(4) -0.0738(4) 1.7901(3) 0.036 Uiso 1 calc R .
C43 C 0.5940(4) -0.1172(5) 1.7069(3) 0.0375(11) Uani 1 d U .
H43 H 0.6318(4) -0.1903(5) 1.7439(3) 0.045 Uiso 1 calc R .
C44 C 0.6532(4) -0.0795(4) 1.6255(3) 0.0363(11) Uani 1 d U .
H44 H 0.7321(4) -0.1257(4) 1.6069(3) 0.044 Uiso 1 calc R .
C45 C 0.5960(5) 0.0259(5) 1.5719(3) 0.0400(12) Uani 1 d U .
H45 H 0.6361(5) 0.0518(5) 1.5162(3) 0.048 Uiso 1 calc R .
C46 C 0.4806(4) 0.0947(4) 1.5983(3) 0.0349(11) Uani 1 d U .
H46 H 0.4416(4) 0.1661(4) 1.5605(3) 0.042 Uiso 1 calc R .
C51 C 0.1486(4) 0.1036(4) 1.6714(3) 0.0233(9) Uani 1 d U .
C52 C 0.0939(5) 0.1786(5) 1.6015(3) 0.0414(12) Uani 1 d U .
H52 H 0.1175(5) 0.2563(5) 1.5765(3) 0.050 Uiso 1 calc R .
C53 C 0.0043(5) 0.1416(5) 1.5670(4) 0.0501(13) Uani 1 d U .
H53 H -0.0332(5) 0.1940(5) 1.5190(4) 0.060 Uiso 1 calc R .
C54 C -0.0294(5) 0.0285(5) 1.6031(3) 0.0420(12) Uani 1 d U .
H54 H -0.0890(5) 0.0023(5) 1.5792(3) 0.050 Uiso 1 calc R .
C55 C 0.0231(4) -0.0465(4) 1.6737(3) 0.0352(11) Uani 1 d U .
H55 H -0.0014(4) -0.1238(4) 1.6983(3) 0.042 Uiso 1 calc R .
C56 C 0.1111(4) -0.0109(4) 1.7093(3) 0.0315(10) Uani 1 d U .
H56 H 0.1459(4) -0.0626(4) 1.7585(3) 0.038 Uiso 1 calc R .
C60 C 0.2692(4) 0.3098(4) 1.6646(3) 0.0236(9) Uani 1 d U .
H60A H 0.3008(4) 0.3174(4) 1.6039(3) 0.028 Uiso 1 calc R .
H60B H 0.1810(4) 0.3572(4) 1.6687(3) 0.028 Uiso 1 calc R .
S S 0.10740(10) 0.43876(10) 1.27627(7) 0.0274(2) Uani 1 d U .
O3 O 0.2334(3) 0.4503(4) 1.2352(2) 0.0461(9) Uani 1 d U .
O2 O 0.0082(3) 0.5416(3) 1.2475(2) 0.0468(9) Uani 1 d U .
O1 O 0.0766(4) 0.3194(3) 1.2892(3) 0.0551(10) Uani 1 d U .
C100 C 0.1134(4) 0.4485(4) 1.3844(3) 0.0333(11) Uani 1 d U .
F1 F 0.0022(3) 0.4382(3) 1.4314(2) 0.0552(8) Uani 1 d U .
F2 F 0.1409(4) 0.5560(3) 1.3865(2) 0.0620(9) Uani 1 d U .
F3 F 0.2022(3) 0.3606(3) 1.4224(2) 0.0582(9) Uani 1 d U .

loop_
_atom_type_symbol
_atom_type_description
_atom_type_scat_dispersion_real
_atom_type_scat_dispersion_imag
_atom_type_scat_source
C C 0.0033 0.0016 'International Tables Vol C Tables 4.2.6.8 and 6.1.1.4'
H H 0.0000 0.0000 'International Tables Vol C Tables 4.2.6.8 and 6.1.1.4'
O O 0.0106 0.0060 'International Tables Vol C Tables 4.2.6.8 and 6.1.1.4'
F F 0.0171 0.0103 'International Tables Vol C Tables 4.2.6.8 and 6.1.1.4'
P P 0.1023 0.0942 'International Tables Vol C Tables 4.2.6.8 and 6.1.1.4'
S S 0.1246 0.1234 'International Tables Vol C Tables 4.2.6.8 and 6.1.1.4'
Fe Fe 0.3463 0.8444 'International Tables Vol C Tables 4.2.6.8 and 6.1.1.4'
Au Au -2.0133 8.8022 'International Tables Vol C Tables 4.2.6.8 and 6.1.1.4'

loop_
_geom_angle_atom_site_label_1
_geom_angle_atom_site_label_2
_geom_angle_atom_site_label_3
_geom_angle
_geom_angle_site_symmetry_1
_geom_angle_site_symmetry_3
_geom_angle_publ_flag
P2 Au P1 168.74(4) . . y
C7 Fe C6 40.4(2) . . ?
C7 Fe C5 166.0(2) . . ?
C6 Fe C5 152.5(2) . . ?
C7 Fe C1 127.9(2) . . ?
C6 Fe C1 164.8(2) . . ?
C5 Fe C1 40.8(2) . . ?
C7 Fe C2 108.1(2) . . ?
C6 Fe C2 126.2(2) . . ?
C5 Fe C2 68.6(2) . . ?
C1 Fe C2 41.1(2) . . ?
C7 Fe C3 118.7(2) . . ?
C6 Fe C3 106.6(2) . . ?
C5 Fe C3 68.4(2) . . ?
C1 Fe C3 68.9(2) . . ?
C2 Fe C3 40.8(2) . . ?
C7 Fe C4 152.1(2) . . ?
C6 Fe C4 117.8(2) . . ?
C5 Fe C4 40.8(2) . . ?
C1 Fe C4 68.8(2) . . ?
C2 Fe C4 68.5(2) . . ?
C3 Fe C4 40.4(2) . . ?
C7 Fe C10 67.9(2) . . ?
C6 Fe C10 40.4(2) . . ?
C5 Fe C10 119.2(2) . . ?
C1 Fe C10 153.8(2) . . ?
C2 Fe C10 163.4(2) . . ?
C3 Fe C10 125.6(2) . . ?
C4 Fe C10 107.1(2) . . ?
C7 Fe C8 40.7(2) . . ?
C6 Fe C8 68.3(2) . . ?
C5 Fe C8 128.1(2) . . ?
C1 Fe C8 108.9(2) . . ?
C2 Fe C8 120.1(2) . . ?
C3 Fe C8 153.8(2) . . ?
C4 Fe C8 165.2(2) . . ?
C10 Fe C8 68.1(2) . . ?
C7 Fe C9 68.2(2) . . ?
C6 Fe C9 68.6(2) . . ?
C5 Fe C9 108.4(2) . . ?
C1 Fe C9 119.6(2) . . ?
C2 Fe C9 154.1(2) . . ?
C3 Fe C9 164.0(2) . . ?
C4 Fe C9 127.1(2) . . ?
C10 Fe C9 41.0(2) . . ?
C8 Fe C9 40.2(2) . . ?
C21 P1 C11 104.5(2) . . y
C21 P1 C31 106.2(2) . . y
C11 P1 C31 106.3(2) . . y
C21 P1 Au 119.66(14) . . y
C11 P1 Au 110.64(14) . . y
C31 P1 Au 108.75(14) . . y
C51 P2 C41 106.0(2) . . y
C51 P2 C60 105.4(2) . . y
C41 P2 C60 107.1(2) . . y
C51 P2 Au 116.42(14) . . y
C41 P2 Au 113.16(15) . . y
C60 P2 Au 108.20(15) . . y
C5 C1 C2 107.4(4) . . ?
C5 C1 C60 125.0(4) . . ?
C2 C1 C60 127.6(4) . . ?
C5 C1 Fe 69.6(2) . . ?
C2 C1 Fe 69.5(2) . . ?
C60 C1 Fe 126.9(3) . . ?
C3 C2 C1 107.9(4) . . ?
C3 C2 Fe 69.6(3) . . ?
C1 C2 Fe 69.4(2) . . ?
C4 C3 C2 108.3(4) . . ?
C4 C3 Fe 69.8(3) . . ?
C2 C3 Fe 69.5(3) . . ?
C3 C4 C5 108.1(4) . . ?
C3 C4 Fe 69.8(3) . . ?
C5 C4 Fe 69.4(3) . . ?
C1 C5 C4 108.3(4) . . ?
C1 C5 Fe 69.6(2) . . ?
C4 C5 Fe 69.7(3) . . ?
C7 C6 C10 108.1(5) . . ?
C7 C6 Fe 69.7(3) . . ?
C10 C6 Fe 70.3(3) . . ?
C6 C7 C8 108.5(5) . . ?
C6 C7 Fe 69.9(3) . . ?
C8 C7 Fe 70.3(3) . . ?
C9 C8 C7 108.0(5) . . ?
C9 C8 Fe 69.9(3) . . ?
C7 C8 Fe 69.0(3) . . ?
C8 C9 C10 107.4(5) . . ?
C8 C9 Fe 69.9(3) . . ?
C10 C9 Fe 69.4(3) . . ?
C6 C10 C9 107.9(5) . . ?
C6 C10 Fe 69.3(3) . . ?
C9 C10 Fe 69.6(3) . . ?
C12 C11 C16 119.7(4) . . ?
C12 C11 P1 118.9(3) . . y
C16 C11 P1 121.3(3) . . y
C13 C12 C11 119.9(4) . . ?
C14 C13 C12 120.1(4) . . ?
C15 C14 C13 120.1(4) . . ?
C14 C15 C16 120.5(4) . . ?
C15 C16 C11 119.6(4) . . ?
C22 C21 C26 119.0(4) . . ?
C22 C21 P1 121.3(3) . . y
C26 C21 P1 119.7(3) . . y
C21 C22 C23 120.0(4) . . ?
C24 C23 C22 120.6(4) . . ?
C25 C24 C23 119.2(4) . . ?
C26 C25 C24 121.1(4) . . ?
C25 C26 C21 120.1(4) . . ?
C36 C31 C32 119.9(4) . . ?
C36 C31 P1 121.7(3) . . y
C32 C31 P1 118.4(3) . . y
C31 C32 C33 119.7(5) . . ?
C34 C33 C32 120.3(5) . . ?
C33 C34 C35 120.3(4) . . ?
C36 C35 C34 119.4(4) . . ?
C31 C36 C35 120.4(4) . . ?
C42 C41 C46 118.8(4) . . ?
C42 C41 P2 120.5(3) . . y
C46 C41 P2 120.7(3) . . y
C43 C42 C41 120.9(4) . . ?
C42 C43 C44 120.1(5) . . ?
C45 C44 C43 119.3(4) . . ?
C44 C45 C46 120.9(5) . . ?
C45 C46 C41 119.9(4) . . ?
C52 C51 C56 119.3(4) . . ?
C52 C51 P2 122.1(3) . . y
C56 C51 P2 118.6(3) . . y
C51 C52 C53 120.8(4) . . ?
C54 C53 C52 119.6(5) . . ?
C55 C54 C53 120.2(4) . . ?
C54 C55 C56 121.0(4) . . ?
C55 C56 C51 119.1(4) . . ?
C1 C60 P2 111.3(3) . . y
O1 S O3 115.1(2) . . ?
O1 S O2 115.4(2) . . ?
O3 S O2 115.0(2) . . ?
O1 S C100 102.2(2) . . ?
O3 S C100 103.7(2) . . ?
O2 S C100 102.8(2) . . ?
F3 C100 F1 107.6(4) . . ?
F3 C100 F2 106.2(4) . . ?
F1 C100 F2 107.5(4) . . ?
F3 C100 S 112.2(3) . . ?
F1 C100 S 111.1(3) . . ?
F2 C100 S 111.9(3) . . ?

loop_
_geom_bond_atom_site_label_1
_geom_bond_atom_site_label_2
_geom_bond_distance
_geom_bond_site_symmetry_2
_geom_bond_publ_flag
Au P2 2.3210(13) . y
Au P1 2.3259(13) . y
Fe C7 2.044(5) . ?
Fe C6 2.046(4) . ?
Fe C5 2.048(4) . ?
Fe C1 2.048(4) . ?
Fe C2 2.050(4) . ?
Fe C3 2.051(5) . ?
Fe C4 2.052(5) . ?
Fe C10 2.059(5) . ?
Fe C8 2.061(5) . ?
Fe C9 2.062(5) . ?
P1 C21 1.823(4) . y
P1 C11 1.824(4) . y
P1 C31 1.829(4) . y
P2 C51 1.827(4) . y
P2 C41 1.831(4) . y
P2 C60 1.842(4) . y
C1 C5 1.429(6) . ?
C1 C2 1.439(6) . ?
C1 C60 1.511(6) . y
C2 C3 1.431(7) . ?
C3 C4 1.416(7) . ?
C4 C5 1.430(6) . ?
C6 C7 1.412(7) . ?
C6 C10 1.418(7) . ?
C7 C8 1.428(7) . ?
C8 C9 1.418(8) . ?
C9 C10 1.444(7) . ?
C11 C12 1.395(6) . ?
C11 C16 1.399(6) . ?
C12 C13 1.393(6) . ?
C13 C14 1.388(7) . ?
C14 C15 1.382(7) . ?
C15 C16 1.392(6) . ?
C21 C22 1.394(6) . ?
C21 C26 1.404(6) . ?
C22 C23 1.395(6) . ?
C23 C24 1.385(7) . ?
C24 C25 1.384(7) . ?
C25 C26 1.376(6) . ?
C31 C36 1.393(6) . ?
C31 C32 1.394(6) . ?
C32 C33 1.399(7) . ?
C33 C34 1.381(7) . ?
C34 C35 1.399(7) . ?
C35 C36 1.393(6) . ?
C41 C42 1.391(6) . ?
C41 C46 1.400(6) . ?
C42 C43 1.386(7) . ?
C43 C44 1.391(7) . ?
C44 C45 1.382(7) . ?
C45 C46 1.390(7) . ?
C51 C52 1.378(6) . ?
C51 C56 1.414(6) . ?
C52 C53 1.397(7) . ?
C53 C54 1.379(7) . ?
C54 C55 1.377(7) . ?
C55 C56 1.385(6) . ?
S O1 1.434(4) . ?
S O3 1.440(3) . ?
S O2 1.442(4) . ?
S C100 1.830(5) . ?
C100 F3 1.331(5) . ?
C100 F1 1.333(5) . ?
C100 F2 1.342(5) . ?
